data_1535247
loop_
_publ_author_name
'Mesot, J.'
'Allenspach, P.'
'Staub, U.'
'Osborn, R.'
'Mutka, H.'
'Furrer, A.'
'Taylor, A.'

_publ_section_title
;
 Neutron-spectroscopic studies of the crystal field of Eu Ba2 Cu3 Ox
 (6<x<7)
;
_journal_name_full 'Physical Review, Serie 3. B - Condensed Matter (18,1978-)'
_journal_page_first 6027
_journal_page_last 6036
_journal_volume 47
_journal_year 1993
_chemical_formula_sum 'Ba2 Cu3 Er O6.91'
_chemical_name_systematic 'Er Ba2 Cu3 O6.91'
_space_group_IT_number 47
_symmetry_space_group_name_Hall '-P 2 2'
_symmetry_space_group_name_H-M 'P m m m'
_cell_angle_alpha 90
_cell_angle_beta 90
_cell_angle_gamma 90
_cell_formula_units_Z 1
_cell_length_a 3.814
_cell_length_b 3.8794
_cell_length_c 11.6899
_cell_volume 172.964
_citation_journal_id_ASTM PRBMDO
_cod_data_source_file Mesot_PRBMDO_1993_1336.cif
_cod_data_source_block Ba2Cu3Er1O6.91
_cod_original_cell_volume 172.9641
_cod_original_formula_sum 'Ba2 Cu3 Er1 O6.91'
_cod_database_code 1535247

loop_
_symmetry_equiv_pos_as_xyz
x,y,z
-x,-y,z
x,-y,-z
-x,y,-z
-x,-y,-z
x,y,-z
-x,y,z
x,-y,z

loop_
_atom_site_label
_atom_site_type_symbol
_atom_site_fract_x
_atom_site_fract_y
_atom_site_fract_z
_atom_site_occupancy
_atom_site_U_iso_or_equiv
Cu1 Cu+2 0 0 0 1 0.0
Ba1 Ba+2 0.5 0.5 0.183 1 0.0
Cu2 Cu+2 0 0 0.3559 1 0.0
O2 O-2 0 0.5 0.38 1 0.0
O4 O-2 0.5 0 0 0.91 0.0
O3 O-2 0.5 0 0.3781 1 0.0
Er1 Er+3 0.5 0.5 0.5 1 0.0
O1 O-2 0 0 0.1586 1 0.0
